data_2002045
loop_
_publ_author_name
'Thinapong, P.'
'Pohmakotr, M.'
'Skelton, B.'
'White, A. H.'

_publ_section_title
;
 Structures of two diastereomers of
 1-(\a-hydroxy-<i>m</i>-methoxybenzyl)-1-(phenylsulfinyl)cyclopropane
;
_journal_issue 1
_journal_name_full 'Acta Crystallographica Section C'
_journal_page_first 54
_journal_page_last 57
_journal_paper_doi 10.1107/S0108270192004529
_journal_volume 49
_journal_year 1993
_chemical_formula_sum 'C17 H18 O3 S'
_chemical_formula_weight 302.4
_space_group_IT_number 2
_space_group_name_Hall '-P 1'
_space_group_name_H-M_alt 'P -1'
_symmetry_cell_setting triclinic
_symmetry_space_group_name_Hall '-P 1'
_symmetry_space_group_name_H-M 'P -1'
_cell_angle_alpha 56.67(3)
_cell_angle_beta 55.68(5)
_cell_angle_gamma 69.65(5)
_cell_formula_units_Z 2
_cell_length_a 9.873(9)
_cell_length_b 10.009(5)
_cell_length_c 11.024(7)
_cell_volume 750.6(10)
_diffrn_radiation_type Mo
_diffrn_radiation_wavelength 0.71069
_exptl_absorpt_coefficient_mu 0.18
_exptl_crystal_density_diffrn 1.34
_exptl_crystal_F_000 320
_cod_data_source_file as0338.cif
_cod_data_source_block as0338_structure_2_of_2
_cod_original_cell_volume 750
_cod_original_formula_sum 'C17 H18 O3 S1'
_cod_database_code 2002045

loop_
_space_group_symop_id
_space_group_symop_operation_xyz
1 x,y,z
2 -x,-y,-z

loop_
_atom_site_label
_atom_site_fract_x
_atom_site_fract_y
_atom_site_fract_z
_atom_site_U_iso_or_equiv
S .08410(10) .2479(2) 1.0082(2) .047(2)
O .0056(4) .3993(4) .9251(4) .061(7)
C(11) .1834(5) .1514(5) .8794(5) .037(8)
C(12) .2221(6) .2328(6) .7163(6) .050(10)
C(13) .2952(6) .1507(7) .6243(7) .060(10)
C(14) .3254(6) -.0105(7) .6972(8) .060(10)
C(15) .2864(7) -.0929(7) .8601(8) .060(10)
C(16) .2139(6) -.0127(6) .9524(7) .050(10)
C(1) .2607(5) .2975(5) .9789(5) .035(8)
C(2) .3386(7) .1547(7) 1.0772(6) .050(10)
C(3) .2416(7) .2781(7) 1.1328(7) .050(10)
C(4) .3556(5) .4370(5) .8131(6) .039(9)
O(4) .3133(4) .5799(4) .8275(4) .058(7)
C(41) .5395(5) .4042(5) .7436(5) .035(8)
C(42) .6180(6) .3123(5) .6594(5) .038(8)
C(43) .7833(6) .2722(5) .6033(5) .042(8)
O(43) .8699(3) .1776(4) .5259(4) .059(6)
C(431) .7864(8) .1259(8) .4892(8) .060(10)
C(44) .8712(7) .3257(6) .6291(6) .048(9)
C(45) .7956(7) .4166(6) .7109(6) .050(10)
C(46) .6288(6) .4574(6) .7671(6) .046(9)
H(12) .202(4) .336(4) .673(4) ?
H(13) .314(5) .209(5) .513(5) ?
H(14) .375(5) -.070(5) .636(5) ?
H(15) .307(5) -.208(6) .914(5) ?
H(16) .191(5) -.062(5) 1.064(6) ?
H(2A) .454(5) .151(4) 1.027(4) ?
H(2B) .291(5) .052(5) 1.137(5) ?
H(3A) .135(5) .253(5) 1.231(5) ?
H(3B) .301(5) .355(5) 1.113(4) ?
H(4) .322(4) .450(4) .739(4) ?
H(40) .212(6) .575(6) .899(6) ?
H(42) .551(4) .285(3) .644(3) ?
H(431A) .691(6) .069(5) .585(6) ?
H(431B) .749(5) .219(6) .413(5) ?
H(431C) .862(5) .063(5) .436(5) ?
H(44) .982(5) .299(5) .588(5) ?
H(45) .856(5) .456(4) .728(4) ?
H(46) .578(5) .525(5) .816(5) ?

loop_
_geom_angle_atom_site_label_1
_geom_angle_atom_site_label_2
_geom_angle_atom_site_label_3
_geom_angle
O S C(11) 106.0(3)
O S C(1) 107.6(2)
C(11) S C(1) 99.4(3)
S C(11) C(12) 117.3(4)
S C(11) C(16) 122.3(4)
S C(1) C(2) 112.2(4)
S C(1) C(3) 113.6(3)
S C(1) C(4) 116.3(4)
C(2) C(1) C(3) 58.5(4)
C(2) C(1) C(4) 124.3(4)
C(3) C(1) C(4) 119.2(6)
C(1) C(2) C(3) 60.4(4)
C(1) C(3) C(2) 61.1(4)
C(1) C(4) O(4) 111.1(4)
C(1) C(4) C(41) 112.5(3)
O(4) C(4) C(41) 108.6(5)
C(4) C(41) C(42) 119.0(6)
C(4) C(41) C(46) 121.4(5)

loop_
_geom_bond_atom_site_label_1
_geom_bond_atom_site_label_2
_geom_bond_distance
S O 1.481(3)
S C(11) 1.787(7)
S C(1) 1.785(6)
C(11) C(12) 1.382(6)
C(11) C(16) 1.368(8)
C(12) C(13) 1.370(10)
C(13) C(14) 1.370(10)
C(14) C(15) 1.358(8)
C(15) C(16) 1.380(10)
C(1) C(2) 1.513(7)
C(1) C(3) 1.500(10)
C(1) C(4) 1.528(5)
C(2) C(3) 1.470(10)
C(4) O(4) 1.418(7)
C(4) C(41) 1.512(6)
C(41) C(42) 1.392(8)
C(41) C(46) 1.360(10)
C(42) C(43) 1.371(7)
C(43) O(43) 1.362(7)
C(43) C(44) 1.380(10)
O(43) C(431) 1.420(10)
C(44) C(45) 1.370(10)
C(45) C(46) 1.390(7)
